data_2242126
loop_
_publ_author_name
'Zhao, Wenwu'

_publ_section_title
;
 Crystal structure of the solid solution Ba~8.35~Pb~0.65~(B~3~O~6~)~6~
;
_journal_issue 3
_journal_name_full 'Acta Crystallographica Section E'
_journal_page_first 349
_journal_page_last 353
_journal_paper_doi 10.1107/S2056989017001864
_journal_volume 73
_journal_year 2017
_chemical_formula_sum 'B18 Ba8.35 O36 Pb0.65'
_chemical_formula_weight 2051.83
_chemical_name_systematic
; 
 ? 
;
_space_group_IT_number 148
_symmetry_cell_setting trigonal
_symmetry_space_group_name_Hall '-R 3'
_symmetry_space_group_name_H-M 'R -3 :H'
_atom_sites_solution_primary direct
_atom_sites_solution_secondary difmap
_audit_creation_method SHELXL-97
_cell_angle_alpha 90.00
_cell_angle_beta 90.00
_cell_angle_gamma 120.00
_cell_formula_units_Z 1
_cell_length_a 7.206(2)
_cell_length_b 7.206(2)
_cell_length_c 18.653(11)
_cell_measurement_reflns_used 1161
_cell_measurement_temperature 296(2)
_cell_measurement_theta_max 27.57
_cell_measurement_theta_min 3.28
_cell_volume 838.8(6)
_computing_cell_refinement 'Bruker SMART'
_computing_data_collection 'Bruker SMART'
_computing_data_reduction 'Bruker SAINT'
_computing_molecular_graphics 'Diamond 3'
_computing_publication_material 'Bruker SHELXTL'
_computing_structure_refinement 'SHELXL-97 (Sheldrick, 1997)'
_computing_structure_solution 'SHELXS-97 (Sheldrick, 1990)'
_diffrn_ambient_temperature 296(2)
_diffrn_measured_fraction_theta_full 0.998
_diffrn_measured_fraction_theta_max 0.998
_diffrn_measurement_device_type 'CCD area detector'
_diffrn_measurement_method 'phi and omega scans'
_diffrn_radiation_monochromator graphite
_diffrn_radiation_source 'fine-focus sealed tube'
_diffrn_radiation_type MoK\a
_diffrn_radiation_wavelength 0.71073
_diffrn_reflns_av_R_equivalents 0.0244
_diffrn_reflns_av_sigmaI/netI 0.0205
_diffrn_reflns_limit_h_max 9
_diffrn_reflns_limit_h_min -8
_diffrn_reflns_limit_k_max 9
_diffrn_reflns_limit_k_min -9
_diffrn_reflns_limit_l_max 23
_diffrn_reflns_limit_l_min -14
_diffrn_reflns_number 1745
_diffrn_reflns_theta_full 27.60
_diffrn_reflns_theta_max 27.60
_diffrn_reflns_theta_min 3.28
_exptl_absorpt_coefficient_mu 12.999
_exptl_absorpt_correction_T_max 0.5474
_exptl_absorpt_correction_T_min 0.1410
_exptl_absorpt_correction_type numerical
_exptl_absorpt_process_details 'face indexed'
_exptl_crystal_colour none
_exptl_crystal_density_diffrn 4.062
_exptl_crystal_density_method 'not measured'
_exptl_crystal_description block
_exptl_crystal_F_000 908
_exptl_crystal_size_max 0.16
_exptl_crystal_size_mid 0.08
_exptl_crystal_size_min 0.02
_refine_diff_density_max 0.635
_refine_diff_density_min -0.736
_refine_diff_density_rms 0.154
_refine_ls_extinction_coef 0.00125(17)
_refine_ls_extinction_expression Fc^*^=kFc[1+0.001xFc^2^\l^3^/sin(2\q)]^-1/4^
_refine_ls_extinction_method SHELXL
_refine_ls_goodness_of_fit_ref 1.230
_refine_ls_matrix_type full
_refine_ls_number_parameters 35
_refine_ls_number_reflns 441
_refine_ls_number_restraints 0
_refine_ls_restrained_S_all 1.230
_refine_ls_R_factor_all 0.0199
_refine_ls_R_factor_gt 0.0190
_refine_ls_shift/su_max 0.000
_refine_ls_shift/su_mean 0.000
_refine_ls_structure_factor_coef Fsqd
_refine_ls_weighting_details 'calc w=1/[\s^2^(Fo^2^)+(0.0178P)^2^+5.8520P] where P=(Fo^2^+2Fc^2^)/3'
_refine_ls_weighting_scheme calc
_refine_ls_wR_factor_gt 0.0471
_refine_ls_wR_factor_ref 0.0475
_reflns_number_gt 430
_reflns_number_total 441
_reflns_threshold_expression >2sigma(I)
_cod_data_source_file wm5348sup3.txt
_cod_data_source_block 1
_cod_original_cell_volume 838.7(6)
_cod_original_sg_symbol_H-M 'R-3   '
_cod_database_code 2242126

loop_
_symmetry_equiv_pos_as_xyz
'x, y, z'
'-y, x-y, z'
'-x+y, -x, z'
'x+2/3, y+1/3, z+1/3'
'-y+2/3, x-y+1/3, z+1/3'
'-x+y+2/3, -x+1/3, z+1/3'
'x+1/3, y+2/3, z+2/3'
'-y+1/3, x-y+2/3, z+2/3'
'-x+y+1/3, -x+2/3, z+2/3'
'-x, -y, -z'
'y, -x+y, -z'
'x-y, x, -z'
'-x+2/3, -y+1/3, -z+1/3'
'y+2/3, -x+y+1/3, -z+1/3'
'x-y+2/3, x+1/3, -z+1/3'
'-x+1/3, -y+2/3, -z+2/3'
'y+1/3, -x+y+2/3, -z+2/3'
'x-y+1/3, x+2/3, -z+2/3'

loop_
_atom_site_label
_atom_site_type_symbol
_atom_site_fract_x
_atom_site_fract_y
_atom_site_fract_z
_atom_site_U_iso_or_equiv
_atom_site_adp_type
_atom_site_occupancy
_atom_site_symmetry_multiplicity
_atom_site_calc_flag
_atom_site_refinement_flags
Pb1 Pb 0.0000 0.0000 0.0000 0.0147(2) Uani 0.216(7) 6 d SP
Ba1 Ba 0.0000 0.0000 0.0000 0.0147(2) Uani 0.784(7) 6 d SP
Ba2 Ba 0.6667 0.3333 0.12947(2) 0.01537(18) Uani 1 3 d S
B B 0.2953(7) -0.1579(7) 0.0864(3) 0.0175(9) Uani 1 1 d .
O1 O 0.2633(5) 0.0063(4) 0.09165(18) 0.0218(6) Uani 1 1 d .
O2 O 0.5029(5) -0.1261(5) 0.08345(18) 0.0234(7) Uani 1 1 d .

loop_
_atom_site_aniso_label
_atom_site_aniso_U_11
_atom_site_aniso_U_22
_atom_site_aniso_U_33
_atom_site_aniso_U_23
_atom_site_aniso_U_13
_atom_site_aniso_U_12
Pb1 0.0136(2) 0.0136(2) 0.0169(3) 0.000 0.000 0.00680(12)
Ba1 0.0136(2) 0.0136(2) 0.0169(3) 0.000 0.000 0.00680(12)
Ba2 0.01176(19) 0.01176(19) 0.0226(3) 0.000 0.000 0.00588(9)
B 0.019(2) 0.017(2) 0.018(2) -0.0002(17) -0.0009(18) 0.0103(18)
O1 0.0185(14) 0.0159(13) 0.0320(17) -0.0022(12) -0.0011(12) 0.0093(12)
O2 0.0162(14) 0.0142(13) 0.0384(18) 0.0017(13) 0.0012(13) 0.0066(11)

loop_
_atom_type_symbol
_atom_type_description
_atom_type_scat_dispersion_real
_atom_type_scat_dispersion_imag
_atom_type_scat_source
B B 0.0013 0.0007 'International Tables Vol C Tables 4.2.6.8 and 6.1.1.4'
O O 0.0106 0.0060 'International Tables Vol C Tables 4.2.6.8 and 6.1.1.4'
Ba Ba -0.3244 2.2819 'International Tables Vol C Tables 4.2.6.8 and 6.1.1.4'
Pb Pb -3.3944 10.1111 'International Tables Vol C Tables 4.2.6.8 and 6.1.1.4'

loop_
_geom_angle_atom_site_label_1
_geom_angle_atom_site_label_2
_geom_angle_atom_site_label_3
_geom_angle
_geom_angle_site_symmetry_1
_geom_angle_site_symmetry_3
O1 Pb1 O1 100.43(11) 10 2
O1 Pb1 O1 180.00(17) 10 .
O1 Pb1 O1 79.57(11) 2 .
O1 Pb1 O1 79.57(11) 10 11
O1 Pb1 O1 180.00(11) 2 11
O1 Pb1 O1 100.43(11) . 11
O1 Pb1 O1 79.57(11) 10 12
O1 Pb1 O1 100.43(11) 2 12
O1 Pb1 O1 100.43(11) . 12
O1 Pb1 O1 79.57(11) 11 12
O1 Pb1 O1 100.43(11) 10 3
O1 Pb1 O1 79.57(11) 2 3
O1 Pb1 O1 79.57(11) . 3
O1 Pb1 O1 100.43(11) 11 3
O1 Pb1 O1 180.00(17) 12 3
O1 Pb1 Ba2 47.64(7) 10 7_444
O1 Pb1 Ba2 132.36(7) 2 7_444
O1 Pb1 Ba2 132.36(7) . 7_444
O1 Pb1 Ba2 47.64(7) 11 7_444
O1 Pb1 Ba2 47.64(7) 12 7_444
O1 Pb1 Ba2 132.36(7) 3 7_444
O1 Pb1 Ba2 132.36(7) 10 13
O1 Pb1 Ba2 47.64(7) 2 13
O1 Pb1 Ba2 47.64(7) . 13
O1 Pb1 Ba2 132.36(7) 11 13
O1 Pb1 Ba2 132.36(7) 12 13
O1 Pb1 Ba2 47.64(7) 3 13
Ba2 Pb1 Ba2 180.0 7_444 13
O1 Ba2 O1 113.73(6) 2_655 .
O1 Ba2 O1 113.73(6) 2_655 3_665
O1 Ba2 O1 113.73(6) . 3_665
O1 Ba2 O1 76.27(10) 2_655 14
O1 Ba2 O1 89.15(12) . 14
O1 Ba2 O1 145.30(7) 3_665 14
O1 Ba2 O1 89.15(12) 2_655 15
O1 Ba2 O1 145.30(7) . 15
O1 Ba2 O1 76.27(10) 3_665 15
O1 Ba2 O1 70.59(10) 14 15
O1 Ba2 O1 145.31(7) 2_655 13
O1 Ba2 O1 76.27(10) . 13
O1 Ba2 O1 89.15(12) 3_665 13
O1 Ba2 O1 70.59(10) 14 13
O1 Ba2 O1 70.59(10) 15 13
O1 Ba2 O2 67.39(8) 2_655 .
O1 Ba2 O2 47.75(8) . .
O1 Ba2 O2 147.14(9) 3_665 .
O1 Ba2 O2 67.48(9) 14 .
O1 Ba2 O2 135.55(8) 15 .
O1 Ba2 O2 107.59(8) 13 .
O1 Ba2 O2 47.75(8) 2_655 2_655
O1 Ba2 O2 147.14(9) . 2_655
O1 Ba2 O2 67.39(8) 3_665 2_655
O1 Ba2 O2 107.59(8) 14 2_655
O1 Ba2 O2 67.48(9) 15 2_655
O1 Ba2 O2 135.55(8) 13 2_655
O2 Ba2 O2 112.31(6) . 2_655
O1 Ba2 O2 147.14(9) 2_655 3_665
O1 Ba2 O2 67.39(8) . 3_665
O1 Ba2 O2 47.75(8) 3_665 3_665
O1 Ba2 O2 135.55(8) 14 3_665
O1 Ba2 O2 107.59(8) 15 3_665
O1 Ba2 O2 67.48(9) 13 3_665
O2 Ba2 O2 112.31(6) . 3_665
O2 Ba2 O2 112.31(6) 2_655 3_665
O1 Ba2 B 23.05(10) 2_655 2_655
O1 Ba2 B 134.00(10) . 2_655
O1 Ba2 B 92.24(10) 3_665 2_655
O1 Ba2 B 89.14(10) 14 2_655
O1 Ba2 B 75.27(10) 15 2_655
O1 Ba2 B 144.45(11) 13 2_655
O2 Ba2 B 89.88(9) . 2_655
O2 Ba2 B 25.06(9) 2_655 2_655
O2 Ba2 B 134.51(10) 3_665 2_655
O1 Ba2 B 134.00(10) 2_655 3_665
O1 Ba2 B 92.24(10) . 3_665
O1 Ba2 B 23.05(10) 3_665 3_665
O1 Ba2 B 144.45(11) 14 3_665
O1 Ba2 B 89.14(10) 15 3_665
O1 Ba2 B 75.27(10) 13 3_665
O2 Ba2 B 134.51(10) . 3_665
O2 Ba2 B 89.88(10) 2_655 3_665
O2 Ba2 B 25.06(9) 3_665 3_665
B Ba2 B 114.27(7) 2_655 3_665
O1 Ba2 Pb1 104.78(7) 2_655 4
O1 Ba2 Pb1 104.78(7) . 4
O1 Ba2 Pb1 104.78(7) 3_665 4
O1 Ba2 Pb1 41.85(7) 14 4
O1 Ba2 Pb1 41.85(7) 15 4
O1 Ba2 Pb1 41.85(7) 13 4
O2 Ba2 Pb1 106.46(7) . 4
O2 Ba2 Pb1 106.46(7) 2_655 4
O2 Ba2 Pb1 106.46(7) 3_665 4
B Ba2 Pb1 104.10(8) 2_655 4
B Ba2 Pb1 104.10(8) 3_665 4
O1 B O2 120.6(4) . .
O1 B O2 122.6(4) . 2_545
O2 B O2 116.8(4) . 2_545
B O1 Pb1 113.5(3) . .
B O1 Ba2 101.7(3) . .
Pb1 O1 Ba2 130.17(12) . .
B O1 Ba2 117.4(3) . 13
Pb1 O1 Ba2 90.51(10) . 13
Ba2 O1 Ba2 103.73(10) . 13
B O2 B 122.9(4) . 3_655
B O2 Ba2 88.2(2) . .
B O2 Ba2 143.4(3) 3_655 .

loop_
_geom_bond_atom_site_label_1
_geom_bond_atom_site_label_2
_geom_bond_distance
_geom_bond_site_symmetry_2
Pb1 O1 2.537(3) 10
Pb1 O1 2.537(3) 2
Pb1 O1 2.537(3) .
Pb1 O1 2.537(3) 11
Pb1 O1 2.537(3) 12
Pb1 O1 2.537(3) 3
Pb1 Ba2 3.803(2) 7_444
Pb1 Ba2 3.803(2) 13
Ba2 O1 2.766(3) 2_655
Ba2 O1 2.766(3) .
Ba2 O1 2.766(3) 3_665
Ba2 O1 2.810(3) 14
Ba2 O1 2.810(3) 15
Ba2 O1 2.810(3) 13
Ba2 O2 3.030(3) .
Ba2 O2 3.030(3) 2_655
Ba2 O2 3.030(3) 3_665
Ba2 B 3.296(5) 2_655
Ba2 B 3.296(5) 3_665
Ba2 Pb1 3.803(2) 4
B O1 1.318(5) .
B O2 1.397(5) .
B O2 1.406(5) 2_545
O1 Ba2 2.810(3) 13
O2 B 1.406(5) 3_655
